data_7056359
loop_
_publ_author_name
'razali, mohd rizal'
'Zhan, Shun-Ze'
'Tai Wei, Chan'

_publ_section_title
;
 Solvent-mediated single-crystal-to-single-crystal transformation from
 dimeric to tetrameric copper(I) complex based on a substituted pyridine
 derived from the Diels-Alder adduct
;
_journal_name_full 'New J. Chem.'
_journal_paper_doi 10.1039/C7NJ01552F
_journal_year 2017
_chemical_absolute_configuration unk
_chemical_formula_sum 'C71 H51 Cu4 I4 N7 O6'
_chemical_formula_weight 1859.95
_space_group_crystal_system hexagonal
_space_group_IT_number 173
_space_group_name_Hall 'P 6c'
_space_group_name_H-M_alt 'P 63'
_symmetry_space_group_name_Hall 'P 6c'
_symmetry_space_group_name_H-M 'P 63'
_atom_sites_solution_hydrogens mixed
_audit_creation_method SHELXL-2014/7
_audit_update_record
;
2017-05-02 deposited with the CCDC.
2017-06-22 downloaded from the CCDC.
;
_cell_angle_alpha 90
_cell_angle_beta 90
_cell_angle_gamma 120
_cell_formula_units_Z 2
_cell_length_a 15.7192(13)
_cell_length_b 15.7192(13)
_cell_length_c 15.4669(19)
_cell_measurement_reflns_used 62174
_cell_measurement_temperature 173(2)
_cell_measurement_theta_max 30.10
_cell_measurement_theta_min 2.10
_cell_volume 3309.7(6)
_computing_cell_refinement 'SAINT (Bruker, 2009)'
_computing_data_collection 'APEX2 (Bruker, 2009)'
_computing_data_reduction SAINT
_computing_molecular_graphics X-SEED
_computing_structure_refinement 'SHELXL-2014/7 (Sheldrick, 2014)'
_computing_structure_solution 'SHELXTL (Sheldrick, 2008)'
_diffrn_ambient_temperature 173(2)
_diffrn_measured_fraction_theta_full 0.999
_diffrn_measured_fraction_theta_max 0.999
_diffrn_measurement_device_type 'Bruker X8 Apex CCD'
_diffrn_measurement_method 'phi and omega scans'
_diffrn_radiation_type MoK\a
_diffrn_radiation_wavelength 0.71073
_diffrn_reflns_av_R_equivalents 0.0806
_diffrn_reflns_av_unetI/netI 0.0464
_diffrn_reflns_Laue_measured_fraction_full 0.999
_diffrn_reflns_Laue_measured_fraction_max 0.999
_diffrn_reflns_limit_h_max 22
_diffrn_reflns_limit_h_min -22
_diffrn_reflns_limit_k_max 21
_diffrn_reflns_limit_k_min -22
_diffrn_reflns_limit_l_max 21
_diffrn_reflns_limit_l_min -21
_diffrn_reflns_number 56597
_diffrn_reflns_point_group_measured_fraction_full 0.999
_diffrn_reflns_point_group_measured_fraction_max 0.999
_diffrn_reflns_theta_full 25.000
_diffrn_reflns_theta_max 30.000
_diffrn_reflns_theta_min 1.496
_diffrn_source 'fine-focus sealed tube'
_exptl_absorpt_coefficient_mu 3.192
_exptl_absorpt_correction_T_max 0.6273
_exptl_absorpt_correction_T_min 0.4261
_exptl_absorpt_correction_type multi-scan
_exptl_absorpt_process_details '(<i>SADABS</i>; Bruker, 2009)'
_exptl_crystal_colour colorless
_exptl_crystal_density_diffrn 1.866
_exptl_crystal_density_method 'not measured'
_exptl_crystal_description plate
_exptl_crystal_F_000 1804
_exptl_crystal_size_max 0.571
_exptl_crystal_size_mid 0.172
_exptl_crystal_size_min 0.099
_refine_diff_density_max 3.872
_refine_diff_density_min -4.426
_refine_diff_density_rms 0.168
_refine_ls_abs_structure_details
;
 Flack x determined using 2078 quotients [(I+)-(I-)]/[(I+)+(I-)]
 (Parsons, Flack and Wagner, Acta Cryst. B69 (2013) 249-259).
;
_refine_ls_abs_structure_Flack -0.016(12)
_refine_ls_extinction_method 'SHELXL-2014/7 (Sheldrick 2014)'
_refine_ls_goodness_of_fit_ref 1.031
_refine_ls_hydrogen_treatment mixed
_refine_ls_matrix_type full
_refine_ls_number_parameters 286
_refine_ls_number_reflns 6427
_refine_ls_number_restraints 3
_refine_ls_restrained_S_all 1.031
_refine_ls_R_factor_all 0.0808
_refine_ls_R_factor_gt 0.0579
_refine_ls_shift/su_max 0.000
_refine_ls_shift/su_mean 0.000
_refine_ls_structure_factor_coef Fsqd
_refine_ls_weighting_details 'w=1/[\s^2^(Fo^2^)+(0.0118P)^2^+34.2677P] where P=(Fo^2^+2Fc^2^)/3'
_refine_ls_weighting_scheme calc
_refine_ls_wR_factor_gt 0.1061
_refine_ls_wR_factor_ref 0.1165
_reflns_Friedel_coverage 0.933
_reflns_Friedel_fraction_full 0.999
_reflns_Friedel_fraction_max 0.999
_reflns_number_gt 5146
_reflns_number_total 6427
_reflns_threshold_expression 'I > 2\s(I)'
_cod_data_source_file c7nj01552f1.cif
_cod_data_source_block 2
_cod_original_cell_volume 3309.7(7)
_cod_database_code 7056359
_shelx_shelxl_version_number 2014/7
_shelx_space_group_comment
;
The symmetry employed for this shelxl refinement is uniquely defined
by the following loop, which should always be used as a source of
symmetry information in preference to the above space-group names.
They are only intended as comments.
;
_shelx_estimated_absorpt_t_min 0.263
_shelx_estimated_absorpt_t_max 0.743

loop_
_space_group_symop_operation_xyz
'x, y, z'
'x-y, x, z+1/2'
'-y, x-y, z'
'-x, -y, z+1/2'
'-x+y, -x, z'
'y, -x+y, z+1/2'

loop_
_atom_site_label
_atom_site_type_symbol
_atom_site_fract_x
_atom_site_fract_y
_atom_site_fract_z
_atom_site_U_iso_or_equiv
_atom_site_adp_type
_atom_site_occupancy
_atom_site_site_symmetry_order
_atom_site_calc_flag
_atom_site_refinement_flags_posn
_atom_site_refinement_flags_adp
_atom_site_refinement_flags_occupancy
I1 I 0.51605(4) 0.15740(4) 0.97827(6) 0.02904(15) Uani 1 1 d . . .
I2 I 0.6667 0.3333 0.74264(9) 0.0536(5) Uani 1 3 d S T P
Cu2 Cu 0.6667 0.3333 1.02116(14) 0.0227(4) Uani 1 3 d S T P
Cu1 Cu 0.55949(10) 0.31409(10) 0.88214(11) 0.0348(3) Uani 1 1 d . . .
O1 O 0.1796(6) 0.2016(7) 0.5851(6) 0.0320(19) Uani 1 1 d . . .
O2 O 0.2303(7) 0.4640(6) 0.7515(7) 0.045(2) Uani 1 1 d . . .
N2 N 0.2280(7) 0.3348(7) 0.6780(6) 0.0274(19) Uani 1 1 d . . .
N3 N 0.6667 0.3333 1.1472(10) 0.026(3) Uani 1 3 d S T P
C3 C 0.3000(9) 0.3260(9) 0.7271(7) 0.030(2) Uani 1 1 d . . .
C9 C 0.1724(8) 0.2701(8) 0.6110(7) 0.026(2) Uani 1 1 d . . .
C23 C -0.0724(8) 0.2546(9) 0.5657(8) 0.030(2) Uani 1 1 d . . .
N1 N 0.4424(8) 0.3080(8) 0.8203(7) 0.039(2) Uani 1 1 d . . .
C11 C -0.0017(9) 0.2836(9) 0.7354(7) 0.032(3) Uani 1 1 d . . .
C17 C -0.0065(8) 0.2155(9) 0.5953(7) 0.029(2) Uani 1 1 d . . .
H17 H -0.0216 0.1536 0.5644 0.035 Uiso 1 1 calc R U .
C7 C 0.1202(8) 0.3891(8) 0.6290(7) 0.025(2) Uani 1 1 d D . .
C18 C -0.0526(9) 0.3404(10) 0.6092(8) 0.034(3) Uani 1 1 d . . .
C6 C 0.1992(8) 0.4044(8) 0.6949(7) 0.031(2) Uani 1 1 d . . .
C16 C -0.0181(9) 0.2010(9) 0.6907(8) 0.032(2) Uani 1 1 d . . .
C8 C 0.1007(7) 0.2993(8) 0.5785(7) 0.0232(19) Uani 1 1 d . . .
C10 C 0.0261(9) 0.3716(9) 0.6772(8) 0.035(3) Uani 1 1 d D . .
H10 H 0.0364 0.4308 0.7101 0.042 Uiso 1 1 calc R U .
C22 C -0.1450(8) 0.2127(10) 0.5033(8) 0.038(3) Uani 1 1 d . . .
H22 H -0.1570 0.1547 0.4737 0.046 Uiso 1 1 calc R U .
C21 C -0.2002(8) 0.2581(10) 0.4851(11) 0.045(3) Uani 1 1 d . . .
H21 H -0.2512 0.2303 0.4432 0.054 Uiso 1 1 calc R U .
C2 C 0.3183(10) 0.3531(11) 0.8099(8) 0.044(3) Uani 1 1 d . . .
H2 H 0.2815 0.3775 0.8387 0.053 Uiso 1 1 calc R U .
C4 C 0.3511(10) 0.2827(10) 0.6888(9) 0.040(3) Uani 1 1 d . . .
H4 H 0.3374 0.2586 0.6312 0.048 Uiso 1 1 calc R U .
C13 C -0.0314(11) 0.1940(14) 0.8668(9) 0.061(5) Uani 1 1 d . . .
H13 H -0.0342 0.1917 0.9282 0.073 Uiso 1 1 calc R U .
C12 C -0.0084(10) 0.2800(12) 0.8251(9) 0.046(3) Uani 1 1 d . . .
H12 H 0.0029 0.3363 0.8571 0.055 Uiso 1 1 calc R U .
C25 C 0.6667 0.3333 1.3164(12) 0.034(4) Uani 1 3 d S T P
H25A H 0.6240 0.2663 1.3376 0.050 Uiso 0.3333 1 calc R U P
H25B H 0.6423 0.3760 1.3376 0.050 Uiso 0.3333 1 calc R U P
H25C H 0.7337 0.3577 1.3376 0.050 Uiso 0.3333 1 calc R U P
C1 C 0.3921(11) 0.3453(10) 0.8544(8) 0.042(3) Uani 1 1 d . . .
H1 H 0.4063 0.3683 0.9123 0.051 Uiso 1 1 calc R U .
C5 C 0.4214(10) 0.2766(10) 0.7378(9) 0.045(3) Uani 1 1 d . . .
H5 H 0.4568 0.2488 0.7119 0.054 Uiso 1 1 calc R U .
C19 C -0.1073(10) 0.3851(11) 0.5892(9) 0.042(3) Uani 1 1 d . . .
H19 H -0.0946 0.4440 0.6175 0.050 Uiso 1 1 calc R U .
C15 C -0.0425(9) 0.1127(10) 0.7344(9) 0.043(3) Uani 1 1 d . . .
H15 H -0.0529 0.0561 0.7033 0.052 Uiso 1 1 calc R U .
C20 C -0.1812(10) 0.3420(12) 0.5271(10) 0.052(4) Uani 1 1 d . . .
H20 H -0.2192 0.3719 0.5137 0.063 Uiso 1 1 calc R U .
C14 C -0.0506(11) 0.1107(12) 0.8211(10) 0.055(4) Uani 1 1 d . . .
H14 H -0.0699 0.0512 0.8513 0.065 Uiso 1 1 calc R U .
C24 C 0.6667 0.3333 1.2212(12) 0.016(3) Uani 1 3 d S T P
H7 H 0.134(4) 0.447(4) 0.598(5) 0.01(2) Uiso 1 1 d D . .
H8 H 0.096(7) 0.300(7) 0.522(6) 0.00(2) Uiso 1 1 d . . .

loop_
_atom_site_aniso_label
_atom_site_aniso_U_11
_atom_site_aniso_U_22
_atom_site_aniso_U_33
_atom_site_aniso_U_23
_atom_site_aniso_U_13
_atom_site_aniso_U_12
I1 0.0271(3) 0.0197(3) 0.0334(3) 0.0008(3) -0.0049(4) 0.0065(2)
I2 0.0704(8) 0.0704(8) 0.0201(7) 0.000 0.000 0.0352(4)
Cu2 0.0241(6) 0.0241(6) 0.0197(10) 0.000 0.000 0.0121(3)
Cu1 0.0290(7) 0.0402(8) 0.0361(7) 0.0096(7) -0.0060(7) 0.0180(6)
O1 0.033(4) 0.045(5) 0.030(4) -0.002(4) 0.000(4) 0.028(4)
O2 0.049(5) 0.034(5) 0.056(6) -0.007(4) -0.012(5) 0.023(4)
N2 0.027(4) 0.032(5) 0.030(5) 0.007(4) 0.004(4) 0.020(4)
N3 0.027(5) 0.027(5) 0.024(8) 0.000 0.000 0.014(2)
C3 0.031(6) 0.038(6) 0.029(6) 0.011(5) 0.000(4) 0.023(5)
C9 0.025(5) 0.035(6) 0.022(5) 0.009(4) 0.009(4) 0.018(5)
C23 0.024(5) 0.038(6) 0.033(6) 0.010(5) 0.004(4) 0.018(5)
N1 0.042(6) 0.043(6) 0.036(6) 0.009(5) -0.003(5) 0.024(5)
C11 0.028(6) 0.043(7) 0.025(5) 0.005(5) 0.002(4) 0.019(5)
C17 0.029(6) 0.033(6) 0.033(6) -0.001(5) -0.002(4) 0.021(5)
C7 0.025(5) 0.020(5) 0.030(6) 0.004(4) -0.001(4) 0.011(4)
C18 0.034(6) 0.046(7) 0.031(6) 0.011(5) 0.007(5) 0.026(6)
C6 0.026(5) 0.026(5) 0.035(6) 0.001(5) 0.002(5) 0.008(4)
C16 0.030(6) 0.037(6) 0.031(6) 0.009(5) 0.005(5) 0.018(5)
C8 0.022(5) 0.032(5) 0.018(5) 0.004(4) 0.001(4) 0.016(4)
C10 0.037(6) 0.040(6) 0.041(6) -0.008(5) -0.005(5) 0.029(5)
C22 0.029(6) 0.045(7) 0.045(8) 0.006(5) 0.002(5) 0.022(5)
C21 0.031(5) 0.070(8) 0.045(7) 0.012(8) 0.001(7) 0.033(6)
C2 0.046(8) 0.064(9) 0.032(7) -0.005(6) 0.000(6) 0.034(7)
C4 0.041(7) 0.042(7) 0.041(7) -0.010(6) -0.008(6) 0.024(6)
C13 0.049(9) 0.095(13) 0.022(7) 0.022(8) 0.006(6) 0.024(9)
C12 0.038(7) 0.066(9) 0.034(6) -0.012(6) 0.004(5) 0.026(7)
C25 0.039(7) 0.039(7) 0.023(9) 0.000 0.000 0.019(3)
C1 0.057(8) 0.047(7) 0.025(5) -0.003(5) 0.000(5) 0.027(7)
C5 0.046(7) 0.050(8) 0.048(7) -0.024(7) -0.019(6) 0.031(7)
C19 0.042(7) 0.051(8) 0.045(7) 0.005(6) 0.012(6) 0.033(6)
C15 0.035(7) 0.047(7) 0.046(8) 0.014(6) -0.002(6) 0.019(6)
C20 0.036(7) 0.082(11) 0.057(8) 0.022(8) 0.012(6) 0.042(8)
C14 0.052(9) 0.057(9) 0.049(8) 0.019(7) -0.005(7) 0.024(8)
C24 0.007(4) 0.007(4) 0.034(10) 0.000 0.000 0.003(2)

loop_
_atom_type_symbol
_atom_type_description
_atom_type_scat_dispersion_real
_atom_type_scat_dispersion_imag
_atom_type_scat_source
C C 0.0033 0.0016 'International Tables Vol C Tables 4.2.6.8 and 6.1.1.4'
H H 0.0000 0.0000 'International Tables Vol C Tables 4.2.6.8 and 6.1.1.4'
N N 0.0061 0.0033 'International Tables Vol C Tables 4.2.6.8 and 6.1.1.4'
O O 0.0106 0.0060 'International Tables Vol C Tables 4.2.6.8 and 6.1.1.4'
Cu Cu 0.3201 1.2651 'International Tables Vol C Tables 4.2.6.8 and 6.1.1.4'
I I -0.4742 1.8119 'International Tables Vol C Tables 4.2.6.8 and 6.1.1.4'

loop_
_geom_angle_atom_site_label_1
_geom_angle_atom_site_label_2
_geom_angle_atom_site_label_3
_geom_angle
_geom_angle_site_symmetry_1
_geom_angle_site_symmetry_3
Cu1 I1 Cu2 59.72(5) . .
Cu1 I1 Cu1 59.76(6) . 3_655
Cu2 I1 Cu1 58.59(5) . 3_655
Cu1 I2 Cu1 60.86(6) 3_655 5_665
Cu1 I2 Cu1 60.86(6) 3_655 .
Cu1 I2 Cu1 60.86(6) 5_665 .
N3 Cu2 Cu1 144.11(4) . 3_655
N3 Cu2 Cu1 144.11(4) . 5_665
Cu1 Cu2 Cu1 61.01(7) 3_655 5_665
N3 Cu2 Cu1 144.11(4) . .
Cu1 Cu2 Cu1 61.02(7) 3_655 .
Cu1 Cu2 Cu1 61.02(7) 5_665 .
N3 Cu2 I1 104.37(5) . 3_655
Cu1 Cu2 I1 59.84(4) 3_655 3_655
Cu1 Cu2 I1 62.14(5) 5_665 3_655
Cu1 Cu2 I1 111.50(8) . 3_655
N3 Cu2 I1 104.37(5) . .
Cu1 Cu2 I1 62.14(5) 3_655 .
Cu1 Cu2 I1 111.50(8) 5_665 .
Cu1 Cu2 I1 59.85(4) . .
I1 Cu2 I1 114.06(4) 3_655 .
N3 Cu2 I1 104.37(5) . 5_665
Cu1 Cu2 I1 111.50(8) 3_655 5_665
Cu1 Cu2 I1 59.85(4) 5_665 5_665
Cu1 Cu2 I1 62.14(5) . 5_665
I1 Cu2 I1 114.06(4) 3_655 5_665
I1 Cu2 I1 114.06(4) . 5_665
N1 Cu1 Cu2 153.5(3) . .
N1 Cu1 I1 114.4(3) . .
Cu2 Cu1 I1 60.44(4) . .
N1 Cu1 I2 97.5(3) . .
Cu2 Cu1 I2 108.32(6) . .
I1 Cu1 I2 114.45(6) . .
N1 Cu1 Cu1 134.8(3) . 5_665
Cu2 Cu1 Cu1 59.49(4) . 5_665
I1 Cu1 Cu1 110.72(5) . 5_665
I2 Cu1 Cu1 59.57(3) . 5_665
N1 Cu1 Cu1 144.3(3) . 3_655
Cu2 Cu1 Cu1 59.49(4) . 3_655
I1 Cu1 Cu1 61.82(6) . 3_655
I2 Cu1 Cu1 59.57(3) . 3_655
Cu1 Cu1 Cu1 60.0 5_665 3_655
N1 Cu1 I1 105.9(3) . 5_665
Cu2 Cu1 I1 59.27(4) . 5_665
I1 Cu1 I1 112.09(6) . 5_665
I2 Cu1 I1 111.47(5) . 5_665
Cu1 Cu1 I1 58.43(5) 5_665 5_665
Cu1 Cu1 I1 107.96(5) 3_655 5_665
C6 N2 C9 112.0(9) . .
C6 N2 C3 123.9(10) . .
C9 N2 C3 123.9(9) . .
C24 N3 Cu2 180.0 . .
C2 C3 C4 118.1(11) . .
C2 C3 N2 122.4(11) . .
C4 C3 N2 119.5(10) . .
O1 C9 N2 126.0(10) . .
O1 C9 C8 125.7(11) . .
N2 C9 C8 108.3(9) . .
C22 C23 C18 121.9(11) . .
C22 C23 C17 125.8(11) . .
C18 C23 C17 112.3(10) . .
C1 N1 C5 117.0(11) . .
C1 N1 Cu1 121.6(9) . .
C5 N1 Cu1 120.9(9) . .
C16 C11 C12 119.2(12) . .
C16 C11 C10 113.2(10) . .
C12 C11 C10 127.6(12) . .
C16 C17 C23 107.8(9) . .
C16 C17 C8 107.0(9) . .
C23 C17 C8 106.1(9) . .
C16 C17 H17 111.9 . .
C23 C17 H17 111.9 . .
C8 C17 H17 111.9 . .
C8 C7 C6 105.2(9) . .
C8 C7 C10 110.7(9) . .
C6 C7 C10 109.6(9) . .
C8 C7 H7 119(5) . .
C6 C7 H7 114(6) . .
C10 C7 H7 98.9(16) . .
C19 C18 C23 119.1(12) . .
C19 C18 C10 127.2(12) . .
C23 C18 C10 113.7(10) . .
O2 C6 N2 125.7(11) . .
O2 C6 C7 126.5(11) . .
N2 C6 C7 107.8(9) . .
C11 C16 C15 121.1(12) . .
C11 C16 C17 113.7(10) . .
C15 C16 C17 125.1(12) . .
C9 C8 C7 106.4(9) . .
C9 C8 C17 110.2(9) . .
C7 C8 C17 109.5(9) . .
C9 C8 H8 114(6) . .
C7 C8 H8 119(6) . .
C17 C8 H8 97(6) . .
C18 C10 C11 107.5(10) . .
C18 C10 C7 106.1(10) . .
C11 C10 C7 105.0(9) . .
C18 C10 H10 112.6 . .
C11 C10 H10 112.6 . .
C7 C10 H10 112.6 . .
C23 C22 C21 118.1(12) . .
C23 C22 H22 121.0 . .
C21 C22 H22 121.0 . .
C20 C21 C22 120.4(13) . .
C20 C21 H21 119.8 . .
C22 C21 H21 119.8 . .
C3 C2 C1 119.8(12) . .
C3 C2 H2 120.1 . .
C1 C2 H2 120.1 . .
C5 C4 C3 118.0(12) . .
C5 C4 H4 121.0 . .
C3 C4 H4 121.0 . .
C12 C13 C14 121.2(13) . .
C12 C13 H13 119.4 . .
C14 C13 H13 119.4 . .
C13 C12 C11 119.1(14) . .
C13 C12 H12 120.5 . .
C11 C12 H12 120.5 . .
C24 C25 H25A 109.5 . .
C24 C25 H25B 109.5 . .
H25A C25 H25B 109.5 . .
C24 C25 H25C 109.5 . .
H25A C25 H25C 109.5 . .
H25B C25 H25C 109.5 . .
N1 C1 C2 123.5(12) . .
N1 C1 H1 118.2 . .
C2 C1 H1 118.2 . .
N1 C5 C4 123.5(12) . .
N1 C5 H5 118.3 . .
C4 C5 H5 118.3 . .
C18 C19 C20 118.8(13) . .
C18 C19 H19 120.6 . .
C20 C19 H19 120.6 . .
C14 C15 C16 118.3(14) . .
C14 C15 H15 120.9 . .
C16 C15 H15 120.9 . .
C21 C20 C19 121.7(12) . .
C21 C20 H20 119.1 . .
C19 C20 H20 119.1 . .
C15 C14 C13 121.0(14) . .
C15 C14 H14 119.5 . .
C13 C14 H14 119.5 . .
N3 C24 C25 180.000(17) . .

loop_
_geom_bond_atom_site_label_1
_geom_bond_atom_site_label_2
_geom_bond_distance
_geom_bond_site_symmetry_2
I1 Cu1 2.6575(15) .
I1 Cu2 2.6733(8) .
I1 Cu1 2.7496(17) 3_655
I2 Cu1 2.660(2) 3_655
I2 Cu1 2.660(2) 5_665
I2 Cu1 2.660(2) .
Cu2 N3 1.949(16) .
Cu2 Cu1 2.654(2) 3_655
Cu2 Cu1 2.654(2) 5_665
Cu2 Cu1 2.654(2) .
Cu2 I1 2.6732(8) 3_655
Cu2 I1 2.6732(8) 5_665
Cu1 N1 2.033(11) .
Cu1 Cu1 2.695(2) 5_665
Cu1 Cu1 2.695(2) 3_655
Cu1 I1 2.7495(17) 5_665
O1 C9 1.206(14) .
O2 C6 1.194(14) .
N2 C6 1.403(14) .
N2 C9 1.408(15) .
N2 C3 1.427(13) .
N3 C24 1.14(2) .
C3 C2 1.335(17) .
C3 C4 1.416(17) .
C9 C8 1.500(14) .
C23 C22 1.385(16) .
C23 C18 1.395(18) .
C23 C17 1.515(15) .
N1 C1 1.308(17) .
N1 C5 1.347(16) .
C11 C16 1.376(17) .
C11 C12 1.390(17) .
C11 C10 1.521(17) .
C17 C16 1.491(16) .
C17 C8 1.557(15) .
C17 H17 1.0000 .
C7 C8 1.504(15) .
C7 C6 1.528(15) .
C7 C10 1.554(16) .
C7 H7 0.959(14) .
C18 C19 1.391(17) .
C18 C10 1.507(17) .
C16 C15 1.414(17) .
C8 H8 0.88(10) .
C10 H10 1.0000 .
C22 C21 1.402(16) .
C22 H22 0.9500 .
C21 C20 1.36(2) .
C21 H21 0.9500 .
C2 C1 1.406(19) .
C2 H2 0.9500 .
C4 C5 1.383(18) .
C4 H4 0.9500 .
C13 C12 1.37(2) .
C13 C14 1.38(2) .
C13 H13 0.9500 .
C12 H12 0.9500 .
C25 C24 1.47(3) .
C25 H25A 0.9800 .
C25 H25B 0.9800 .
C25 H25C 0.9800 .
C1 H1 0.9500 .
C5 H5 0.9500 .
C19 C20 1.39(2) .
C19 H19 0.9500 .
C15 C14 1.35(2) .
C15 H15 0.9500 .
C20 H20 0.9500 .
C14 H14 0.9500 .
